data_4300125
loop_
_publ_author_name
'Booyong S. Lim'
'James P. Donahue'
'R. H. Holm'

_publ_contact_author R.H.Holm
_publ_contact_author_address
;
   R.H.Holm
   Dept. of Chemistry and Chemical Biology 
   Harvard University 
   Cambridge, MA 02138
   USA
;
_publ_contact_author_email holm@chemistry.harvard.edu
_publ_section_title
;
Synthesis and Structures of Bis(dithiolene)molybdenum Complexes Related to
the Active Sites of the DMSO Reductase Enzyme Family
;
_journal_name_full 'Inorganic Chemistry'
_journal_page_first 263
_journal_page_last 273
_journal_volume 39
_journal_year 2000
_chemical_formula_sum 'C92 H106 Mo2 N4 O S8 Se2'
_chemical_formula_weight 1890.09
_chemical_name_systematic
; 
 [Mo2(??SePh)2(S2C2Ph2)4](Et4N)2(2MeCN)(Et2O)
;
_space_group_IT_number 14
_symmetry_cell_setting monoclinic
_symmetry_space_group_name_Hall '-P 2ybc'
_symmetry_space_group_name_H-M 'P 1 21/c 1'
_atom_sites_solution_hydrogens geom
_atom_sites_solution_primary direct
_atom_sites_solution_secondary difmap
_audit_creation_method SHELXL-97
_cell_angle_alpha 90.00
_cell_angle_beta 101.23(2)
_cell_angle_gamma 90.00
_cell_formula_units_Z 4
_cell_length_a 11.609(3)
_cell_length_b 29.268(10)
_cell_length_c 26.953(8)
_cell_measurement_temperature 213(2)
_cell_volume 8983(5)
_computing_structure_refinement 'SHELXL-97 (Sheldrick, 1997)'
_computing_structure_solution 'SHELXS-97 (Sheldrick, 1990)'
_diffrn_ambient_temperature 213(2)
_diffrn_measured_fraction_theta_full 1.000
_diffrn_measured_fraction_theta_max 1.000
_diffrn_radiation_monochromator graphite
_diffrn_radiation_source 'fine-focus sealed tube'
_diffrn_radiation_type MoK\a
_diffrn_radiation_wavelength 0.71073
_diffrn_reflns_av_R_equivalents 0.0797
_diffrn_reflns_av_sigmaI/netI 0.0878
_diffrn_reflns_limit_h_max 12
_diffrn_reflns_limit_h_min -12
_diffrn_reflns_limit_k_max 31
_diffrn_reflns_limit_k_min -31
_diffrn_reflns_limit_l_max 29
_diffrn_reflns_limit_l_min -19
_diffrn_reflns_number 38870
_diffrn_reflns_theta_full 22.50
_diffrn_reflns_theta_max 22.50
_diffrn_reflns_theta_min 1.04
_exptl_absorpt_coefficient_mu 1.323
_exptl_crystal_colour dark_brown
_exptl_crystal_density_diffrn 1.398
_exptl_crystal_density_method 'not measured'
_exptl_crystal_description needle
_exptl_crystal_F_000 3896
_exptl_crystal_size_max 0.25
_exptl_crystal_size_mid 0.01
_exptl_crystal_size_min 0.01
_refine_diff_density_max 0.744
_refine_diff_density_min -0.519
_refine_diff_density_rms 0.091
_refine_ls_extinction_method none
_refine_ls_goodness_of_fit_ref 1.090
_refine_ls_hydrogen_treatment mixed
_refine_ls_matrix_type full
_refine_ls_number_parameters 990
_refine_ls_number_reflns 11750
_refine_ls_number_restraints 8
_refine_ls_restrained_S_all 1.089
_refine_ls_R_factor_all 0.0919
_refine_ls_R_factor_gt 0.0442
_refine_ls_shift/su_max 0.036
_refine_ls_shift/su_mean 0.001
_refine_ls_structure_factor_coef Fsqd
_refine_ls_weighting_details 'calc w=1/[\s^2^(Fo^2^)+(0.0350P)^2^+0.0000P] where P=(Fo^2^+2Fc^2^)/3'
_refine_ls_weighting_scheme calc
_refine_ls_wR_factor_gt 0.0800
_refine_ls_wR_factor_ref 0.0995
_reflns_number_gt 7523
_reflns_number_total 11750
_reflns_threshold_expression >2sigma(I)
_cod_original_cell_volume 8982(5)
_cod_database_code 4300125

loop_
_symmetry_equiv_pos_as_xyz
'x, y, z'
'-x, y+1/2, -z+1/2'
'-x, -y, -z'
'x, -y-1/2, z-1/2'

loop_
_atom_site_label
_atom_site_type_symbol
_atom_site_fract_x
_atom_site_fract_y
_atom_site_fract_z
_atom_site_U_iso_or_equiv
_atom_site_adp_type
_atom_site_occupancy
_atom_site_symmetry_multiplicity
_atom_site_calc_flag
_atom_site_refinement_flags
_atom_site_disorder_assembly
_atom_site_disorder_group
Mo1 Mo -0.34328(4) 1.037070(18) 0.33435(2) 0.02791(15) Uani 1 1 d . . .
Mo2 Mo -0.33415(5) 1.048885(19) 0.19262(2) 0.03314(16) Uani 1 1 d . . .
Se1 Se -0.21444(5) 1.07477(2) 0.27840(2) 0.03295(18) Uani 1 1 d . . .
Se2 Se -0.47950(5) 1.07368(2) 0.25223(2) 0.03168(17) Uani 1 1 d . . .
S1 S -0.19061(13) 1.04668(5) 0.40474(6) 0.0329(4) Uani 1 1 d . . .
S2 S -0.43595(13) 1.08656(5) 0.38088(6) 0.0331(4) Uani 1 1 d . . .
S3 S -0.51315(14) 0.99271(5) 0.32126(6) 0.0338(4) Uani 1 1 d . . .
S4 S -0.26010(14) 0.96524(5) 0.33055(6) 0.0346(4) Uani 1 1 d . . .
S5 S -0.48179(14) 1.08557(6) 0.13551(6) 0.0392(4) Uani 1 1 d . . .
S6 S -0.21963(14) 1.09457(6) 0.15041(7) 0.0438(5) Uani 1 1 d . . .
S7 S -0.45237(14) 0.98503(6) 0.17692(7) 0.0394(4) Uani 1 1 d . . .
S8 S -0.18969(15) 0.99414(6) 0.19032(7) 0.0430(5) Uani 1 1 d . . .
N1 N -0.2550(4) 0.58783(17) 0.02400(19) 0.0367(14) Uani 1 1 d . . .
N2 N 0.8526(5) 0.5385(2) 0.3811(2) 0.0582(17) Uani 1 1 d . . .
N3 N 0.7515(13) 0.4630(4) 0.4935(5) 0.215(7) Uani 1 1 d D . .
N4 N -0.2252(11) 1.1867(4) 0.3562(4) 0.158(5) Uani 1 1 d D . .
O1 O -0.0687(18) 0.7160(5) 0.2217(13) 0.434(18) Uani 1 1 d D . .
C1 C -0.2338(5) 1.08487(18) 0.4482(2) 0.0274(15) Uani 1 1 d . . .
C2 C -0.3402(5) 1.10406(19) 0.4369(2) 0.0296(15) Uani 1 1 d . . .
C3 C -0.4802(5) 0.9354(2) 0.3146(2) 0.0324(16) Uani 1 1 d . . .
C4 C -0.3676(5) 0.9228(2) 0.3191(2) 0.0326(16) Uani 1 1 d . . .
C5 C -0.4243(6) 1.1261(2) 0.1003(2) 0.0370(17) Uani 1 1 d . . .
C6 C -0.3080(6) 1.1295(2) 0.1060(2) 0.0434(18) Uani 1 1 d . . .
C7 C -0.3712(6) 0.9378(2) 0.1646(2) 0.0394(17) Uani 1 1 d . . .
C8 C -0.2544(6) 0.9421(2) 0.1698(2) 0.0420(18) Uani 1 1 d . . .
C9 C -0.1456(5) 1.0941(2) 0.4946(2) 0.0307(16) Uani 1 1 d . . .
C10 C -0.0914(5) 1.0580(2) 0.5235(2) 0.0371(17) Uani 1 1 d . . .
H10A H -0.1084 1.0282 0.5123 0.044 Uiso 1 1 calc R . .
C11 C -0.0129(6) 1.0651(3) 0.5682(2) 0.049(2) Uani 1 1 d . . .
H11A H 0.0218 1.0404 0.5872 0.059 Uiso 1 1 calc R . .
C12 C 0.0134(6) 1.1090(3) 0.5846(3) 0.056(2) Uani 1 1 d . . .
H12A H 0.0652 1.1141 0.6151 0.067 Uiso 1 1 calc R . .
C13 C -0.0366(6) 1.1456(3) 0.5561(3) 0.048(2) Uani 1 1 d . . .
H13A H -0.0180 1.1753 0.5671 0.058 Uiso 1 1 calc R . .
C14 C -0.1146(5) 1.1381(2) 0.5110(3) 0.0381(17) Uani 1 1 d . . .
H14A H -0.1467 1.1628 0.4915 0.046 Uiso 1 1 calc R . .
C15 C -0.3867(5) 1.1391(2) 0.4676(2) 0.0319(16) Uani 1 1 d . . .
C16 C -0.4421(5) 1.1774(2) 0.4439(3) 0.0386(17) Uani 1 1 d . . .
H16A H -0.4536 1.1798 0.4089 0.046 Uiso 1 1 calc R . .
C17 C -0.4805(6) 1.2121(2) 0.4712(3) 0.050(2) Uani 1 1 d . . .
H17A H -0.5161 1.2378 0.4547 0.060 Uiso 1 1 calc R . .
C19 C -0.4150(6) 1.1706(3) 0.5467(3) 0.0465(19) Uani 1 1 d . . .
H19A H -0.4067 1.1680 0.5817 0.056 Uiso 1 1 calc R . .
C18 C -0.4664(6) 1.2087(2) 0.5228(3) 0.052(2) Uani 1 1 d . . .
H18A H -0.4916 1.2321 0.5413 0.062 Uiso 1 1 calc R . .
C20 C -0.3755(5) 1.1359(2) 0.5198(3) 0.0372(17) Uani 1 1 d . . .
H20A H -0.3409 1.1102 0.5366 0.045 Uiso 1 1 calc R . .
C21 C -0.5813(5) 0.9036(2) 0.3054(3) 0.0367(17) Uani 1 1 d . . .
C22 C -0.5970(6) 0.8727(2) 0.2657(3) 0.0471(19) Uani 1 1 d . . .
H22A H -0.5444 0.8724 0.2437 0.056 Uiso 1 1 calc R . .
C23 C -0.6891(7) 0.8424(3) 0.2584(3) 0.065(2) Uani 1 1 d . . .
H23A H -0.6981 0.8216 0.2318 0.078 Uiso 1 1 calc R . .
C24 C -0.7673(8) 0.8429(3) 0.2899(4) 0.074(3) Uani 1 1 d . . .
H24A H -0.8284 0.8218 0.2854 0.089 Uiso 1 1 calc R . .
C25 C -0.7569(6) 0.8741(3) 0.3281(3) 0.067(2) Uani 1 1 d . . .
H25A H -0.8119 0.8747 0.3490 0.080 Uiso 1 1 calc R . .
C26 C -0.6651(6) 0.9047(2) 0.3358(3) 0.050(2) Uani 1 1 d . . .
H26A H -0.6591 0.9262 0.3616 0.060 Uiso 1 1 calc R . .
C27 C -0.3220(6) 0.8757(2) 0.3182(2) 0.0392(17) Uani 1 1 d . . .
C28 C -0.2346(6) 0.8660(2) 0.2927(3) 0.051(2) Uani 1 1 d . . .
H28A H -0.2047 0.8890 0.2750 0.062 Uiso 1 1 calc R . .
C29 C -0.1897(8) 0.8216(3) 0.2931(4) 0.083(3) Uani 1 1 d . . .
H29A H -0.1305 0.8152 0.2753 0.099 Uiso 1 1 calc R . .
C30 C -0.2315(9) 0.7881(3) 0.3190(4) 0.094(3) Uani 1 1 d . . .
H30A H -0.2016 0.7587 0.3185 0.113 Uiso 1 1 calc R . .
C31 C -0.3168(9) 0.7967(3) 0.3459(4) 0.081(3) Uani 1 1 d . . .
H31A H -0.3438 0.7736 0.3644 0.097 Uiso 1 1 calc R . .
C32 C -0.3630(6) 0.8405(2) 0.3455(3) 0.055(2) Uani 1 1 d . . .
H32A H -0.4218 0.8466 0.3636 0.066 Uiso 1 1 calc R . .
C33 C -0.5133(6) 1.1529(2) 0.0654(3) 0.0407(18) Uani 1 1 d . . .
C34 C -0.5980(6) 1.1759(2) 0.0843(3) 0.053(2) Uani 1 1 d . . .
H34A H -0.5960 1.1755 0.1190 0.063 Uiso 1 1 calc R . .
C35 C -0.6860(6) 1.1996(2) 0.0533(3) 0.059(2) Uani 1 1 d . . .
H35A H -0.7422 1.2154 0.0668 0.070 Uiso 1 1 calc R . .
C36 C -0.6899(7) 1.1998(3) 0.0026(4) 0.065(2) Uani 1 1 d . . .
H36A H -0.7495 1.2155 -0.0187 0.078 Uiso 1 1 calc R . .
C37 C -0.6059(8) 1.1769(3) -0.0173(3) 0.064(2) Uani 1 1 d . . .
H37A H -0.6089 1.1773 -0.0520 0.077 Uiso 1 1 calc R . .
C38 C -0.5177(6) 1.1536(2) 0.0139(3) 0.051(2) Uani 1 1 d . . .
H38A H -0.4608 1.1383 0.0003 0.062 Uiso 1 1 calc R . .
C39 C -0.2453(6) 1.1601(3) 0.0774(3) 0.058(2) Uani 1 1 d . . .
C40 C -0.2597(8) 1.2054(4) 0.0779(4) 0.115(4) Uani 1 1 d . . .
H40A H -0.3116 1.2180 0.0964 0.137 Uiso 1 1 calc R . .
C41 C -0.1975(10) 1.2342(4) 0.0508(6) 0.158(6) Uani 1 1 d . . .
H41A H -0.2078 1.2657 0.0524 0.190 Uiso 1 1 calc R . .
C42 C -0.1266(11) 1.2184(6) 0.0238(6) 0.161(8) Uani 1 1 d . . .
H42A H -0.0860 1.2381 0.0063 0.193 Uiso 1 1 calc R . .
C43 C -0.1118(11) 1.1732(5) 0.0212(5) 0.130(5) Uani 1 1 d . . .
H43A H -0.0606 1.1614 0.0019 0.156 Uiso 1 1 calc R . .
C44 C -0.1718(8) 1.1443(4) 0.0469(3) 0.097(3) Uani 1 1 d . . .
H44A H -0.1627 1.1129 0.0436 0.116 Uiso 1 1 calc R . .
C45 C -0.4433(6) 0.8967(2) 0.1473(3) 0.0429(18) Uani 1 1 d . . .
C46 C -0.5493(6) 0.9009(3) 0.1128(3) 0.053(2) Uani 1 1 d . . .
H46A H -0.5728 0.9298 0.1005 0.063 Uiso 1 1 calc R . .
C47 C -0.6198(7) 0.8646(3) 0.0965(3) 0.070(2) Uani 1 1 d . . .
H47A H -0.6901 0.8688 0.0736 0.084 Uiso 1 1 calc R . .
C48 C -0.5859(9) 0.8225(4) 0.1141(4) 0.082(3) Uani 1 1 d . . .
H48A H -0.6336 0.7975 0.1033 0.098 Uiso 1 1 calc R . .
C49 C -0.4822(9) 0.8162(3) 0.1478(3) 0.072(3) Uani 1 1 d . . .
H49A H -0.4604 0.7870 0.1599 0.086 Uiso 1 1 calc R . .
C50 C -0.4101(7) 0.8528(3) 0.1639(3) 0.055(2) Uani 1 1 d . . .
H50A H -0.3388 0.8482 0.1859 0.066 Uiso 1 1 calc R . .
C51 C -0.1715(6) 0.9081(2) 0.1561(3) 0.0447(18) Uani 1 1 d . . .
C52 C -0.0637(6) 0.9007(2) 0.1880(3) 0.059(2) Uani 1 1 d . . .
H52A H -0.0468 0.9146 0.2196 0.071 Uiso 1 1 calc R . .
C53 C 0.0183(7) 0.8725(3) 0.1725(4) 0.072(3) Uani 1 1 d . . .
H53A H 0.0907 0.8679 0.1937 0.087 Uiso 1 1 calc R . .
C54 C -0.0058(8) 0.8517(3) 0.1268(4) 0.082(3) Uani 1 1 d . . .
H54A H 0.0493 0.8324 0.1171 0.099 Uiso 1 1 calc R . .
C55 C -0.1102(7) 0.8591(3) 0.0952(3) 0.071(3) Uani 1 1 d . . .
H55A H -0.1260 0.8450 0.0637 0.086 Uiso 1 1 calc R . .
C56 C -0.1924(6) 0.8870(2) 0.1094(3) 0.051(2) Uani 1 1 d . . .
H56A H -0.2634 0.8920 0.0873 0.061 Uiso 1 1 calc R . .
C57 C -0.0507(5) 1.0609(2) 0.2882(2) 0.0405(18) Uani 1 1 d . . .
C58 C 0.0212(6) 1.0952(3) 0.2774(3) 0.055(2) Uani 1 1 d . . .
H58A H -0.0107 1.1234 0.2660 0.066 Uiso 1 1 calc R . .
C59 C 0.1392(7) 1.0883(4) 0.2833(3) 0.076(3) Uani 1 1 d . . .
H59A H 0.1872 1.1120 0.2764 0.092 Uiso 1 1 calc R . .
C60 C 0.1873(7) 1.0476(4) 0.2990(3) 0.083(3) Uani 1 1 d . . .
H60A H 0.2678 1.0430 0.3028 0.099 Uiso 1 1 calc R . .
C61 C 0.1156(7) 1.0128(3) 0.3092(3) 0.072(3) Uani 1 1 d . . .
H61A H 0.1483 0.9847 0.3200 0.087 Uiso 1 1 calc R . .
C62 C -0.0042(6) 1.0191(3) 0.3035(3) 0.052(2) Uani 1 1 d . . .
H62A H -0.0524 0.9953 0.3100 0.063 Uiso 1 1 calc R . .
C63 C -0.4724(5) 1.1398(2) 0.2534(2) 0.0357(17) Uani 1 1 d . . .
C64 C -0.4016(6) 1.1661(2) 0.2290(3) 0.0462(19) Uani 1 1 d . . .
H64A H -0.3461 1.1521 0.2134 0.055 Uiso 1 1 calc R . .
C65 C -0.4127(7) 1.2128(3) 0.2275(3) 0.062(2) Uani 1 1 d . . .
H65A H -0.3650 1.2302 0.2109 0.075 Uiso 1 1 calc R . .
C66 C -0.4936(8) 1.2338(3) 0.2504(3) 0.071(2) Uani 1 1 d . . .
H66A H -0.5003 1.2655 0.2497 0.085 Uiso 1 1 calc R . .
C67 C -0.5646(7) 1.2080(3) 0.2743(4) 0.079(3) Uani 1 1 d . . .
H67A H -0.6207 1.2223 0.2894 0.095 Uiso 1 1 calc R . .
C68 C -0.5534(6) 1.1612(2) 0.2762(3) 0.054(2) Uani 1 1 d . . .
H68A H -0.6011 1.1440 0.2931 0.065 Uiso 1 1 calc R . .
C69 C -0.3226(6) 0.5663(2) 0.0604(2) 0.0468(19) Uani 1 1 d . . .
H69A H -0.4055 0.5722 0.0482 0.056 Uiso 1 1 calc R . .
H69B H -0.3001 0.5814 0.0929 0.056 Uiso 1 1 calc R . .
C70 C -0.3058(6) 0.5154(2) 0.0685(3) 0.060(2) Uani 1 1 d . . .
H70A H -0.3523 0.5051 0.0921 0.090 Uiso 1 1 calc R . .
H70B H -0.2245 0.5091 0.0816 0.090 Uiso 1 1 calc R . .
H70C H -0.3301 0.4998 0.0368 0.090 Uiso 1 1 calc R . .
C71 C -0.2965(6) 0.6368(2) 0.0175(3) 0.0467(19) Uani 1 1 d . . .
H71A H -0.2877 0.6506 0.0508 0.056 Uiso 1 1 calc R . .
H71B H -0.3796 0.6367 0.0027 0.056 Uiso 1 1 calc R . .
C72 C -0.2336(6) 0.6667(2) -0.0148(3) 0.064(2) Uani 1 1 d . . .
H72A H -0.2652 0.6970 -0.0162 0.096 Uiso 1 1 calc R . .
H72B H -0.2446 0.6543 -0.0484 0.096 Uiso 1 1 calc R . .
H72C H -0.1513 0.6676 -0.0003 0.096 Uiso 1 1 calc R . .
C73 C -0.2792(6) 0.5630(2) -0.0265(2) 0.0451(19) Uani 1 1 d . . .
H73A H -0.2387 0.5790 -0.0496 0.054 Uiso 1 1 calc R . .
H73B H -0.2454 0.5326 -0.0215 0.054 Uiso 1 1 calc R . .
C74 C -0.4051(6) 0.5583(2) -0.0512(3) 0.057(2) Uani 1 1 d . . .
H74A H -0.4109 0.5421 -0.0826 0.085 Uiso 1 1 calc R . .
H74B H -0.4394 0.5881 -0.0577 0.085 Uiso 1 1 calc R . .
H74C H -0.4462 0.5417 -0.0293 0.085 Uiso 1 1 calc R . .
C75 C -0.1250(5) 0.5859(2) 0.0440(3) 0.0460(19) Uani 1 1 d . . .
H75A H -0.0851 0.5964 0.0176 0.055 Uiso 1 1 calc R . .
H75B H -0.1028 0.5543 0.0511 0.055 Uiso 1 1 calc R . .
C76 C -0.0818(6) 0.6137(2) 0.0911(3) 0.058(2) Uani 1 1 d . . .
H76A H 0.0018 0.6105 0.1010 0.087 Uiso 1 1 calc R . .
H76B H -0.1186 0.6031 0.1178 0.087 Uiso 1 1 calc R . .
H76C H -0.1011 0.6453 0.0843 0.087 Uiso 1 1 calc R . .
C77 C 0.9680(8) 0.5149(4) 0.3889(5) 0.138(5) Uani 1 1 d . B .
H77A H 1.0284 0.5359 0.4049 0.166 Uiso 1 1 calc R . .
H77B H 0.9849 0.5068 0.3561 0.166 Uiso 1 1 calc R . .
C78 C 0.9743(15) 0.4726(5) 0.4205(5) 0.268(12) Uani 1 1 d . . .
H78A H 1.0511 0.4594 0.4241 0.402 Uiso 1 1 calc R B .
H78B H 0.9166 0.4510 0.4044 0.402 Uiso 1 1 calc R . .
H78C H 0.9591 0.4803 0.4532 0.402 Uiso 1 1 calc R . .
C79 C 0.8313(11) 0.5559(3) 0.4306(4) 0.115(4) Uani 1 1 d . A .
H79A H 0.7510 0.5670 0.4252 0.138 Uiso 0.592(11) 1 d PR A 1
H79B H 0.8355 0.5296 0.4527 0.138 Uiso 0.592(11) 1 d PR A 1
H79C H 0.8979 0.5755 0.4410 0.138 Uiso 0.408(11) 1 d PR A 2
H79D H 0.8486 0.5291 0.4511 0.138 Uiso 0.408(11) 1 d PR A 2
C80 C 0.9019(14) 0.5891(6) 0.4585(6) 0.098(5) Uani 0.592(11) 1 d P A 1
H80A H 0.8741 0.5951 0.4892 0.147 Uiso 0.592(11) 1 calc PR A 1
H80B H 0.8988 0.6166 0.4390 0.147 Uiso 0.592(11) 1 calc PR A 1
H80C H 0.9814 0.5783 0.4667 0.147 Uiso 0.592(11) 1 calc PR A 1
C80A C 0.756(2) 0.5743(8) 0.4534(9) 0.098(5) Uani 0.408(11) 1 d P A 2
H80D H 0.7909 0.5781 0.4885 0.147 Uiso 0.408(11) 1 calc PR A 2
H80E H 0.6886 0.5549 0.4502 0.147 Uiso 0.408(11) 1 calc PR A 2
H80F H 0.7337 0.6035 0.4386 0.147 Uiso 0.408(11) 1 calc PR A 2
C81 C 0.7597(7) 0.5068(3) 0.3607(4) 0.115(4) Uani 1 1 d . B .
H81A H 0.6864 0.5237 0.3535 0.139 Uiso 1 1 calc R . .
H81B H 0.7531 0.4847 0.3868 0.139 Uiso 1 1 calc R . .
C82 C 0.7722(8) 0.4813(3) 0.3142(4) 0.111(4) Uani 1 1 d . . .
H82A H 0.7058 0.4615 0.3042 0.167 Uiso 1 1 calc R B .
H82B H 0.8429 0.4635 0.3209 0.167 Uiso 1 1 calc R . .
H82C H 0.7758 0.5026 0.2874 0.167 Uiso 1 1 calc R . .
C83 C 0.8896(13) 0.5760(5) 0.3489(5) 0.074(4) Uani 0.649(12) 1 d P B 1
H83A H 0.9687 0.5852 0.3645 0.088 Uiso 0.649(12) 1 calc PR B 1
H83B H 0.8936 0.5630 0.3162 0.088 Uiso 0.649(12) 1 calc PR B 1
C83A C 0.795(2) 0.5774(10) 0.3462(10) 0.074(4) Uani 0.351(12) 1 d P B 2
H83C H 0.7853 0.5644 0.3126 0.088 Uiso 0.351(12) 1 calc PR B 2
H83D H 0.7170 0.5797 0.3534 0.088 Uiso 0.351(12) 1 calc PR B 2
C84 C 0.8214(14) 0.6151(4) 0.3406(5) 0.179(7) Uani 1 1 d . . .
H84A H 0.8559 0.6359 0.3201 0.269 Uiso 0.649(12) 1 d PR B 1
H84B H 0.7437 0.6071 0.3232 0.269 Uiso 0.649(12) 1 d PR B 1
H84C H 0.8171 0.6294 0.3722 0.269 Uiso 0.649(12) 1 d PR B 1
H84D H 0.7626 0.6287 0.3147 0.269 Uiso 0.351(12) 1 d PR B 2
H84E H 0.8251 0.6314 0.3717 0.269 Uiso 0.351(12) 1 d PR B 2
H84F H 0.8963 0.6166 0.3306 0.269 Uiso 0.351(12) 1 d PR B 2
C85 C 0.6940(10) 0.4786(3) 0.5193(4) 0.112(4) Uani 1 1 d D . .
C86 C 0.6310(8) 0.5023(4) 0.5530(4) 0.125(4) Uani 1 1 d D . .
H86A H 0.5728 0.4824 0.5621 0.188 Uiso 1 1 calc R . .
H86B H 0.5934 0.5289 0.5363 0.188 Uiso 1 1 calc R . .
H86C H 0.6852 0.5115 0.5830 0.188 Uiso 1 1 calc R . .
C87 C -0.161(2) 1.2163(8) 0.3547(7) 0.66(4) Uani 1 1 d D . .
C88 C -0.0949(14) 1.2240(4) 0.4055(5) 0.184(9) Uani 1 1 d D . .
H88A H -0.0689 1.2552 0.4088 0.276 Uiso 1 1 calc R . .
H88B H -0.0280 1.2041 0.4119 0.276 Uiso 1 1 calc R . .
H88C H -0.1441 1.2179 0.4295 0.276 Uiso 1 1 calc R . .
C90 C -0.1957(12) 0.7293(5) 0.1429(6) 0.213(8) Uani 1 1 d D . .
H90A H -0.2257 0.7518 0.1178 0.319 Uiso 1 1 calc R . .
H90B H -0.2599 0.7146 0.1542 0.319 Uiso 1 1 calc R . .
H90C H -0.1514 0.7069 0.1285 0.319 Uiso 1 1 calc R . .
C89 C 0.065(3) 0.7147(11) 0.3127(11) 0.55(4) Uani 1 1 d D . .
H89A H 0.1441 0.7233 0.3268 0.828 Uiso 1 1 calc R . .
H89B H 0.0564 0.6822 0.3154 0.828 Uiso 1 1 calc R . .
H89C H 0.0122 0.7298 0.3308 0.828 Uiso 1 1 calc R . .
C91 C 0.036(2) 0.7284(7) 0.2581(9) 0.37(2) Uani 1 1 d D . .
H91A H 0.0384 0.7616 0.2579 0.448 Uiso 1 1 calc R . .
H91B H 0.1016 0.7183 0.2435 0.448 Uiso 1 1 calc R . .
C92 C -0.118(3) 0.7520(8) 0.1869(7) 0.42(3) Uani 1 1 d D . .
H92A H -0.0556 0.7687 0.1756 0.499 Uiso 1 1 calc R . .
H92B H -0.1627 0.7731 0.2032 0.499 Uiso 1 1 calc R . .

loop_
_atom_site_aniso_label
_atom_site_aniso_U_11
_atom_site_aniso_U_22
_atom_site_aniso_U_33
_atom_site_aniso_U_23
_atom_site_aniso_U_13
_atom_site_aniso_U_12
Mo1 0.0280(3) 0.0296(3) 0.0257(3) 0.0005(3) 0.0041(3) 0.0026(3)
Mo2 0.0315(3) 0.0381(4) 0.0288(4) 0.0001(3) 0.0032(3) 0.0033(3)
Se1 0.0285(4) 0.0393(4) 0.0305(4) -0.0003(3) 0.0044(3) -0.0002(3)
Se2 0.0302(4) 0.0329(4) 0.0313(4) 0.0022(3) 0.0044(3) 0.0024(3)
S1 0.0291(9) 0.0367(10) 0.0324(10) -0.0041(8) 0.0050(8) 0.0045(8)
S2 0.0279(9) 0.0408(11) 0.0297(10) -0.0035(8) 0.0039(8) 0.0041(8)
S3 0.0310(9) 0.0335(10) 0.0362(11) 0.0018(8) 0.0052(8) 0.0013(8)
S4 0.0341(10) 0.0340(10) 0.0350(11) -0.0024(8) 0.0050(8) 0.0045(8)
S5 0.0315(10) 0.0500(12) 0.0351(11) 0.0094(9) 0.0042(8) 0.0012(8)
S6 0.0300(10) 0.0571(12) 0.0455(12) 0.0091(9) 0.0103(9) 0.0027(9)
S7 0.0347(10) 0.0404(11) 0.0419(12) -0.0066(9) 0.0043(9) 0.0030(8)
S8 0.0361(10) 0.0450(12) 0.0446(12) -0.0098(9) 0.0000(9) 0.0061(9)
N1 0.029(3) 0.046(4) 0.037(4) -0.007(3) 0.011(3) 0.002(3)
N2 0.042(4) 0.088(5) 0.046(4) 0.011(4) 0.012(3) 0.011(4)
N3 0.42(2) 0.117(9) 0.143(12) 0.012(8) 0.143(13) -0.022(11)
N4 0.160(12) 0.196(11) 0.134(10) 0.049(8) 0.065(8) 0.001(9)
O1 0.26(2) 0.137(13) 0.87(5) -0.13(2) 0.02(3) 0.029(14)
C1 0.032(4) 0.024(4) 0.026(4) 0.000(3) 0.004(3) -0.003(3)
C2 0.031(4) 0.032(4) 0.025(4) -0.002(3) 0.004(3) -0.002(3)
C3 0.039(4) 0.033(4) 0.025(4) 0.002(3) 0.006(3) 0.000(3)
C4 0.039(4) 0.033(4) 0.025(4) 0.002(3) 0.002(3) 0.005(3)
C5 0.034(4) 0.045(4) 0.032(4) 0.008(3) 0.008(3) 0.003(3)
C6 0.038(4) 0.057(5) 0.035(5) 0.006(4) 0.009(4) 0.001(4)
C7 0.044(4) 0.041(5) 0.031(4) -0.007(3) 0.003(3) 0.002(4)
C8 0.045(5) 0.041(4) 0.036(4) -0.003(3) -0.003(4) 0.009(4)
C9 0.024(4) 0.047(5) 0.022(4) -0.003(3) 0.009(3) 0.000(3)
C10 0.037(4) 0.041(4) 0.036(5) 0.002(4) 0.013(4) 0.000(3)
C11 0.037(4) 0.082(6) 0.025(4) 0.010(4) -0.004(4) 0.006(4)
C12 0.036(5) 0.093(7) 0.033(5) -0.016(5) -0.005(4) -0.007(5)
C13 0.042(5) 0.061(6) 0.042(5) -0.024(4) 0.009(4) -0.006(4)
C14 0.032(4) 0.038(5) 0.044(5) -0.008(4) 0.008(4) 0.004(3)
C15 0.029(4) 0.033(4) 0.034(5) -0.003(3) 0.004(3) 0.006(3)
C16 0.042(4) 0.038(4) 0.037(5) -0.006(4) 0.012(4) 0.002(3)
C17 0.047(5) 0.040(5) 0.063(6) -0.009(4) 0.010(4) 0.008(4)
C19 0.039(4) 0.068(6) 0.033(5) -0.021(4) 0.009(4) 0.001(4)
C18 0.049(5) 0.047(5) 0.058(6) -0.024(4) 0.007(4) 0.006(4)
C20 0.025(4) 0.051(5) 0.036(5) -0.002(4) 0.008(3) -0.002(3)
C21 0.033(4) 0.032(4) 0.041(5) 0.009(3) -0.005(4) 0.002(3)
C22 0.046(5) 0.044(5) 0.048(5) -0.008(4) 0.001(4) -0.003(4)
C23 0.065(6) 0.049(5) 0.072(7) -0.016(4) -0.005(5) -0.006(5)
C24 0.072(7) 0.055(6) 0.079(7) -0.002(5) -0.024(6) -0.028(5)
C25 0.042(5) 0.077(6) 0.081(7) 0.023(5) 0.011(5) -0.016(5)
C26 0.051(5) 0.044(5) 0.053(5) 0.005(4) 0.005(4) -0.004(4)
C27 0.041(4) 0.039(5) 0.031(4) -0.005(3) -0.009(4) 0.004(4)
C28 0.053(5) 0.050(5) 0.047(5) -0.009(4) 0.001(4) 0.012(4)
C29 0.079(7) 0.072(7) 0.096(8) -0.031(6) 0.015(6) 0.027(6)
C30 0.102(9) 0.055(7) 0.112(10) -0.016(6) -0.011(7) 0.029(6)
C31 0.110(8) 0.028(5) 0.091(8) 0.010(5) -0.015(6) 0.000(5)
C32 0.062(5) 0.043(5) 0.054(6) 0.003(4) -0.002(4) 0.001(4)
C33 0.036(4) 0.045(5) 0.042(5) 0.011(4) 0.009(4) -0.003(4)
C34 0.051(5) 0.058(5) 0.046(5) 0.020(4) -0.001(4) 0.000(4)
C35 0.048(5) 0.049(5) 0.075(7) 0.011(5) 0.001(5) 0.001(4)
C36 0.062(6) 0.050(6) 0.068(7) 0.018(5) -0.026(5) -0.004(4)
C37 0.075(6) 0.057(6) 0.049(6) 0.009(5) -0.015(5) -0.027(5)
C38 0.054(5) 0.062(5) 0.035(5) 0.013(4) 0.000(4) -0.003(4)
C39 0.044(5) 0.070(6) 0.060(6) 0.032(5) 0.007(4) -0.001(4)
C40 0.069(7) 0.124(10) 0.164(12) 0.066(8) 0.055(7) 0.003(7)
C41 0.092(9) 0.120(10) 0.275(19) 0.118(11) 0.064(11) 0.011(8)
C42 0.061(8) 0.245(19) 0.186(15) 0.153(15) 0.048(9) 0.029(11)
C43 0.088(9) 0.227(16) 0.083(9) 0.038(11) 0.035(7) -0.008(11)
C44 0.087(7) 0.153(10) 0.064(7) 0.006(6) 0.046(6) -0.029(7)
C45 0.053(5) 0.039(5) 0.038(5) -0.009(4) 0.013(4) 0.005(4)
C46 0.050(5) 0.047(5) 0.060(6) -0.021(4) 0.007(4) -0.003(4)
C47 0.065(6) 0.062(6) 0.080(7) -0.023(5) 0.010(5) -0.010(5)
C48 0.076(7) 0.083(8) 0.095(8) -0.035(6) 0.037(6) -0.036(6)
C49 0.109(8) 0.041(6) 0.075(7) 0.002(5) 0.041(6) -0.008(6)
C50 0.069(6) 0.052(6) 0.046(5) -0.007(4) 0.017(4) 0.002(5)
C51 0.043(5) 0.044(5) 0.047(5) -0.004(4) 0.008(4) 0.012(4)
C52 0.053(5) 0.062(5) 0.058(6) -0.009(4) 0.002(4) 0.014(4)
C53 0.046(5) 0.065(6) 0.101(8) -0.002(5) 0.003(5) 0.027(5)
C54 0.072(7) 0.066(7) 0.115(9) -0.038(6) 0.032(7) 0.009(5)
C55 0.060(6) 0.071(6) 0.085(7) -0.036(5) 0.021(6) -0.010(5)
C56 0.046(5) 0.055(5) 0.052(5) -0.018(4) 0.009(4) 0.009(4)
C57 0.033(4) 0.058(5) 0.031(4) -0.010(4) 0.005(3) 0.001(4)
C58 0.033(4) 0.075(6) 0.056(5) 0.008(4) 0.009(4) -0.002(4)
C59 0.039(5) 0.129(9) 0.062(6) 0.014(6) 0.010(5) -0.006(5)
C60 0.033(5) 0.157(11) 0.058(6) 0.005(6) 0.010(5) 0.013(6)
C61 0.050(6) 0.097(7) 0.063(6) -0.003(5) -0.003(5) 0.039(5)
C62 0.045(5) 0.059(5) 0.052(5) 0.003(4) 0.008(4) 0.012(4)
C63 0.028(4) 0.032(4) 0.044(5) 0.001(3) -0.002(3) 0.001(3)
C64 0.051(5) 0.036(5) 0.050(5) 0.002(4) 0.007(4) -0.001(4)
C65 0.068(6) 0.048(6) 0.071(6) 0.003(4) 0.016(5) -0.005(4)
C66 0.085(7) 0.037(5) 0.090(7) -0.005(5) 0.015(6) 0.008(5)
C67 0.067(6) 0.047(6) 0.131(9) -0.011(5) 0.035(6) 0.010(5)
C68 0.044(5) 0.048(5) 0.073(6) 0.001(4) 0.018(4) 0.001(4)
C69 0.036(4) 0.069(6) 0.040(5) -0.006(4) 0.017(4) -0.003(4)
C70 0.072(6) 0.065(6) 0.049(5) 0.008(4) 0.025(4) -0.006(4)
C71 0.035(4) 0.040(5) 0.062(5) -0.003(4) 0.002(4) 0.008(3)
C72 0.060(5) 0.051(5) 0.081(7) 0.013(4) 0.012(5) 0.008(4)
C73 0.051(5) 0.051(5) 0.035(5) 0.001(4) 0.010(4) 0.004(4)
C74 0.050(5) 0.073(6) 0.043(5) -0.017(4) 0.001(4) 0.002(4)
C75 0.024(4) 0.054(5) 0.060(5) 0.001(4) 0.010(4) 0.002(3)
C76 0.029(4) 0.079(6) 0.060(6) -0.009(5) -0.005(4) 0.003(4)
C77 0.053(7) 0.172(13) 0.184(14) -0.098(10) 0.008(7) 0.017(7)
C78 0.37(2) 0.189(16) 0.171(15) -0.057(12) -0.134(15) 0.200(17)
C79 0.196(12) 0.084(8) 0.092(9) 0.003(7) 0.093(9) 0.009(8)
C80 0.104(10) 0.114(12) 0.064(10) -0.016(8) -0.014(9) 0.034(10)
C80A 0.104(10) 0.114(12) 0.064(10) -0.016(8) -0.014(9) 0.034(10)
C81 0.049(6) 0.118(9) 0.181(12) -0.083(8) 0.028(7) -0.015(6)
C82 0.094(8) 0.120(9) 0.104(9) -0.025(7) -0.021(7) 0.007(7)
C83 0.066(9) 0.096(10) 0.067(8) -0.007(8) 0.032(9) 0.005(9)
C83A 0.066(9) 0.096(10) 0.067(8) -0.007(8) 0.032(9) 0.005(9)
C84 0.313(19) 0.116(11) 0.161(13) 0.045(10) 0.177(14) 0.055(13)
C85 0.180(13) 0.095(10) 0.064(9) 0.020(7) 0.030(8) -0.045(8)
C86 0.113(9) 0.207(13) 0.057(8) 0.004(8) 0.018(7) -0.024(8)
C87 0.20(3) 0.78(9) 1.03(11) 0.27(8) 0.21(5) 0.12(4)
C88 0.31(2) 0.122(10) 0.187(14) 0.108(9) 0.220(16) 0.117(11)
C90 0.192(17) 0.236(19) 0.24(2) 0.034(15) 0.117(16) 0.116(15)
C89 0.29(3) 0.34(4) 0.93(10) 0.05(5) -0.13(5) 0.11(3)
C91 0.22(3) 0.17(2) 0.72(7) -0.26(3) 0.08(4) -0.08(3)
C92 0.37(5) 0.33(4) 0.60(7) -0.26(4) 0.25(4) -0.20(4)

loop_
_atom_type_symbol
_atom_type_description
_atom_type_scat_dispersion_real
_atom_type_scat_dispersion_imag
_atom_type_scat_source
C C 0.0033 0.0016 'International Tables Vol C Tables 4.2.6.8 and 6.1.1.4'
H H 0.0000 0.0000 'International Tables Vol C Tables 4.2.6.8 and 6.1.1.4'
N N 0.0061 0.0033 'International Tables Vol C Tables 4.2.6.8 and 6.1.1.4'
S S 0.1246 0.1234 'International Tables Vol C Tables 4.2.6.8 and 6.1.1.4'
Se Se -0.0929 2.2259 'International Tables Vol C Tables 4.2.6.8 and 6.1.1.4'
Mo Mo -1.6832 0.6857 'International Tables Vol C Tables 4.2.6.8 and 6.1.1.4'
O O 0.0106 0.0060 'International Tables Vol C Tables 4.2.6.8 and 6.1.1.4'

loop_
_geom_angle_atom_site_label_1
_geom_angle_atom_site_label_2
_geom_angle_atom_site_label_3
_geom_angle
_geom_angle_site_symmetry_1
_geom_angle_site_symmetry_3
_geom_angle_publ_flag
S2 Mo1 S4 146.23(6) . . ?
S2 Mo1 S3 87.80(6) . . ?
S4 Mo1 S3 80.56(6) . . ?
S2 Mo1 S1 81.06(6) . . ?
S4 Mo1 S1 83.64(6) . . ?
S3 Mo1 S1 132.28(6) . . ?
S2 Mo1 Se1 115.75(5) . . ?
S4 Mo1 Se1 93.91(5) . . ?
S3 Mo1 Se1 136.25(5) . . ?
S1 Mo1 Se1 89.36(5) . . ?
S2 Mo1 Se2 86.30(5) . . ?
S4 Mo1 Se2 120.56(5) . . ?
S3 Mo1 Se2 75.63(5) . . ?
S1 Mo1 Se2 148.29(5) . . ?
Se1 Mo1 Se2 70.18(3) . . ?
S7 Mo2 S8 81.00(7) . . ?
S7 Mo2 S5 85.26(7) . . ?
S8 Mo2 S5 137.73(7) . . ?
S7 Mo2 S6 138.57(7) . . ?
S8 Mo2 S6 84.24(7) . . ?
S5 Mo2 S6 80.18(6) . . ?
S7 Mo2 Se1 127.00(5) . . ?
S8 Mo2 Se1 87.74(5) . . ?
S5 Mo2 Se1 131.15(5) . . ?
S6 Mo2 Se1 90.58(6) . . ?
S7 Mo2 Se2 84.65(5) . . ?
S8 Mo2 Se2 138.76(5) . . ?
S5 Mo2 Se2 78.52(5) . . ?
S6 Mo2 Se2 129.05(5) . . ?
Se1 Mo2 Se2 70.74(3) . . ?
C57 Se1 Mo2 114.25(19) . . ?
C57 Se1 Mo1 120.3(2) . . ?
Mo2 Se1 Mo1 97.29(3) . . ?
C63 Se2 Mo2 104.7(2) . . ?
C63 Se2 Mo1 111.68(19) . . ?
Mo2 Se2 Mo1 92.77(3) . . ?
C1 S1 Mo1 110.2(2) . . ?
C2 S2 Mo1 111.3(2) . . ?
C3 S3 Mo1 110.9(2) . . ?
C4 S4 Mo1 111.2(2) . . ?
C5 S5 Mo2 111.4(2) . . ?
C6 S6 Mo2 110.8(2) . . ?
C7 S7 Mo2 110.7(2) . . ?
C8 S8 Mo2 110.0(2) . . ?
C75 N1 C69 111.4(5) . . ?
C75 N1 C71 110.6(5) . . ?
C69 N1 C71 106.1(5) . . ?
C75 N1 C73 107.5(5) . . ?
C69 N1 C73 110.7(5) . . ?
C71 N1 C73 110.6(5) . . ?
C81 N2 C77 110.0(7) . . ?
C81 N2 C79 108.4(7) . . ?
C77 N2 C79 109.6(8) . . ?
C81 N2 C83 121.5(9) . . ?
C77 N2 C83 94.0(8) . . ?
C79 N2 C83 112.2(8) . . ?
C81 N2 C83A 92.4(12) . . ?
C77 N2 C83A 134.3(12) . . ?
C79 N2 C83A 99.4(11) . . ?
C83 N2 C83A 41.4(9) . . ?
C92 O1 C91 115.3(19) . . ?
C2 C1 C9 124.9(5) . . ?
C2 C1 S1 119.1(5) . . ?
C9 C1 S1 116.0(4) . . ?
C1 C2 C15 125.8(6) . . ?
C1 C2 S2 118.2(4) . . ?
C15 C2 S2 116.1(4) . . ?
C4 C3 C21 124.9(6) . . ?
C4 C3 S3 119.0(5) . . ?
C21 C3 S3 116.1(5) . . ?
C3 C4 C27 126.8(6) . . ?
C3 C4 S4 118.3(5) . . ?
C27 C4 S4 114.9(5) . . ?
C6 C5 C33 127.0(6) . . ?
C6 C5 S5 118.5(5) . . ?
C33 C5 S5 114.6(5) . . ?
C5 C6 C39 125.5(6) . . ?
C5 C6 S6 118.9(5) . . ?
C39 C6 S6 115.6(5) . . ?
C8 C7 C45 127.2(6) . . ?
C8 C7 S7 118.6(5) . . ?
C45 C7 S7 114.2(5) . . ?
C7 C8 C51 127.1(6) . . ?
C7 C8 S8 118.7(5) . . ?
C51 C8 S8 114.0(5) . . ?
C14 C9 C10 117.8(6) . . ?
C14 C9 C1 122.2(6) . . ?
C10 C9 C1 119.9(6) . . ?
C11 C10 C9 121.7(6) . . ?
C12 C11 C10 119.4(7) . . ?
C11 C12 C13 120.2(7) . . ?
C12 C13 C14 120.0(7) . . ?
C13 C14 C9 120.9(7) . . ?
C16 C15 C20 117.6(6) . . ?
C16 C15 C2 119.3(6) . . ?
C20 C15 C2 123.0(6) . . ?
C17 C16 C15 121.3(7) . . ?
C18 C17 C16 120.1(7) . . ?
C18 C19 C20 120.7(7) . . ?
C19 C18 C17 119.6(6) . . ?
C19 C20 C15 120.6(6) . . ?
C22 C21 C26 117.9(6) . . ?
C22 C21 C3 121.4(6) . . ?
C26 C21 C3 120.7(6) . . ?
C23 C22 C21 120.9(7) . . ?
C24 C23 C22 120.0(8) . . ?
C23 C24 C25 120.5(8) . . ?
C24 C25 C26 120.1(8) . . ?
C25 C26 C21 120.5(7) . . ?
C28 C27 C32 118.4(7) . . ?
C28 C27 C4 120.4(6) . . ?
C32 C27 C4 121.1(6) . . ?
C27 C28 C29 120.2(8) . . ?
C30 C29 C28 120.5(9) . . ?
C29 C30 C31 121.0(9) . . ?
C30 C31 C32 119.2(9) . . ?
C31 C32 C27 120.7(8) . . ?
C34 C33 C38 118.6(7) . . ?
C34 C33 C5 119.1(7) . . ?
C38 C33 C5 122.2(6) . . ?
C33 C34 C35 121.6(7) . . ?
C36 C35 C34 119.3(8) . . ?
C35 C36 C37 120.2(8) . . ?
C38 C37 C36 120.3(8) . . ?
C37 C38 C33 120.1(7) . . ?
C40 C39 C44 115.6(8) . . ?
C40 C39 C6 121.7(8) . . ?
C44 C39 C6 122.6(8) . . ?
C39 C40 C41 120.9(10) . . ?
C42 C41 C40 121.8(13) . . ?
C41 C42 C43 119.3(13) . . ?
C42 C43 C44 120.1(13) . . ?
C43 C44 C39 122.1(11) . . ?
C50 C45 C46 116.6(7) . . ?
C50 C45 C7 122.9(7) . . ?
C46 C45 C7 120.5(7) . . ?
C47 C46 C45 123.0(8) . . ?
C48 C47 C46 118.8(9) . . ?
C47 C48 C49 120.9(9) . . ?
C48 C49 C50 120.2(8) . . ?
C49 C50 C45 120.4(8) . . ?
C56 C51 C52 118.1(6) . . ?
C56 C51 C8 121.4(6) . . ?
C52 C51 C8 120.0(6) . . ?
C53 C52 C51 119.7(8) . . ?
C54 C53 C52 120.6(8) . . ?
C53 C54 C55 120.1(8) . . ?
C54 C55 C56 120.4(8) . . ?
C55 C56 C51 121.0(7) . . ?
C62 C57 C58 119.9(6) . . ?
C62 C57 Se1 123.7(5) . . ?
C58 C57 Se1 116.4(5) . . ?
C59 C58 C57 120.3(8) . . ?
C60 C59 C58 120.9(8) . . ?
C59 C60 C61 119.1(8) . . ?
C60 C61 C62 121.0(8) . . ?
C57 C62 C61 118.7(7) . . ?
C68 C63 C64 118.8(6) . . ?
C68 C63 Se2 115.6(5) . . ?
C64 C63 Se2 125.3(5) . . ?
C65 C64 C63 120.5(7) . . ?
C66 C65 C64 120.3(7) . . ?
C65 C66 C67 119.7(7) . . ?
C66 C67 C68 120.3(7) . . ?
C63 C68 C67 120.4(7) . . ?
N1 C69 C70 115.9(5) . . ?
N1 C71 C72 115.8(5) . . ?
C74 C73 N1 116.0(5) . . ?
N1 C75 C76 115.3(5) . . ?
N2 C77 C78 114.1(11) . . ?
C80A C79 C80 80.2(13) . . ?
C80A C79 N2 145.3(16) . . ?
C80 C79 N2 122.6(11) . . ?
N2 C81 C82 116.8(8) . . ?
C84 C83 N2 118.5(10) . . ?
C84 C83A N2 134(3) . . ?
C83A C84 C83 49.3(13) . . ?
N3 C85 C86 173.6(14) . . ?
N4 C87 C88 108.2(17) . . ?
O1 C91 C89 126(3) . . ?
O1 C92 C90 107(2) . . ?

loop_
_geom_bond_atom_site_label_1
_geom_bond_atom_site_label_2
_geom_bond_distance
_geom_bond_site_symmetry_2
_geom_bond_publ_flag
Mo1 S2 2.3137(16) . ?
Mo1 S4 2.3240(18) . ?
Mo1 S3 2.3297(17) . ?
Mo1 S1 2.3472(19) . ?
Mo1 Se1 2.5704(10) . ?
Mo1 Se2 2.6804(11) . ?
Mo2 S7 2.3083(19) . ?
Mo2 S8 2.3289(18) . ?
Mo2 S5 2.3307(18) . ?
Mo2 S6 2.3322(18) . ?
Mo2 Se1 2.5687(11) . ?
Mo2 Se2 2.6477(10) . ?
Se1 C57 1.911(6) . ?
Se2 C63 1.937(6) . ?
S1 C1 1.760(6) . ?
S2 C2 1.767(6) . ?
S3 C3 1.739(6) . ?
S4 C4 1.744(6) . ?
S5 C5 1.733(6) . ?
S6 C6 1.747(7) . ?
S7 C7 1.741(6) . ?
S8 C8 1.741(7) . ?
N1 C75 1.501(7) . ?
N1 C69 1.507(7) . ?
N1 C71 1.510(7) . ?
N1 C73 1.521(8) . ?
N2 C81 1.446(9) . ?
N2 C77 1.485(10) . ?
N2 C79 1.493(10) . ?
N2 C83 1.513(15) . ?
N2 C83A 1.54(3) . ?
N3 C85 1.1495(11) . ?
N4 C87 1.1502(11) . ?
O1 C92 1.4499(11) . ?
O1 C91 1.4502(12) . ?
C1 C2 1.337(8) . ?
C1 C9 1.480(8) . ?
C2 C15 1.484(8) . ?
C3 C4 1.340(8) . ?
C3 C21 1.478(8) . ?
C4 C27 1.481(8) . ?
C5 C6 1.333(8) . ?
C5 C33 1.477(9) . ?
C6 C39 1.463(9) . ?
C7 C8 1.341(8) . ?
C7 C45 1.486(9) . ?
C8 C51 1.481(8) . ?
C9 C14 1.386(8) . ?
C9 C10 1.388(8) . ?
C10 C11 1.378(9) . ?
C11 C12 1.374(9) . ?
C12 C13 1.379(9) . ?
C13 C14 1.383(9) . ?
C15 C16 1.385(8) . ?
C15 C20 1.390(8) . ?
C16 C17 1.376(8) . ?
C17 C18 1.371(9) . ?
C19 C18 1.366(9) . ?
C19 C20 1.377(8) . ?
C21 C22 1.387(9) . ?
C21 C26 1.389(9) . ?
C22 C23 1.372(9) . ?
C23 C24 1.360(11) . ?
C24 C25 1.363(11) . ?
C25 C26 1.376(9) . ?
C27 C28 1.362(9) . ?
C27 C32 1.401(9) . ?
C28 C29 1.398(10) . ?
C29 C30 1.349(12) . ?
C30 C31 1.359(12) . ?
C31 C32 1.389(10) . ?
C33 C34 1.371(9) . ?
C33 C38 1.379(9) . ?
C34 C35 1.376(9) . ?
C35 C36 1.357(10) . ?
C36 C37 1.375(10) . ?
C37 C38 1.374(10) . ?
C39 C40 1.338(11) . ?
C39 C44 1.376(11) . ?
C40 C41 1.403(12) . ?
C41 C42 1.286(17) . ?
C42 C43 1.337(17) . ?
C43 C44 1.366(13) . ?
C45 C50 1.390(9) . ?
C45 C46 1.395(9) . ?
C46 C47 1.359(9) . ?
C47 C48 1.352(11) . ?
C48 C49 1.373(11) . ?
C49 C50 1.377(10) . ?
C51 C56 1.378(9) . ?
C51 C52 1.391(9) . ?
C52 C53 1.383(9) . ?
C53 C54 1.352(11) . ?
C54 C55 1.356(11) . ?
C55 C56 1.367(9) . ?
C57 C62 1.369(9) . ?
C57 C58 1.373(9) . ?
C58 C59 1.363(9) . ?
C59 C60 1.350(11) . ?
C60 C61 1.376(11) . ?
C61 C62 1.381(9) . ?
C63 C68 1.373(8) . ?
C63 C64 1.383(8) . ?
C64 C65 1.370(9) . ?
C65 C66 1.366(10) . ?
C66 C67 1.367(10) . ?
C67 C68 1.377(9) . ?
C69 C70 1.512(8) . ?
C71 C72 1.519(9) . ?
C73 C74 1.490(8) . ?
C75 C76 1.509(9) . ?
C77 C78 1.496(17) . ?
C79 C80A 1.28(2) . ?
C79 C80 1.393(16) . ?
C81 C82 1.492(11) . ?
C83 C84 1.385(16) . ?
C83A C84 1.16(3) . ?
C85 C86 1.4492(11) . ?
C87 C88 1.4500(11) . ?
C90 C92 1.4996(11) . ?
C89 C91 1.5000(11) . ?

_journal_paper_doi 10.1021/ic9908672
